data_7105824
loop_
_publ_author_name
'Kimberly Fields'
'James Engle'
'Saovalak Sripothongnak'
'Chungsik Kim'
'X. Peter Zhang'
'Christopher Ziegler'

_publ_section_title
;
 Cobalt carbaporphyrin-catalyzed cyclopropanation
;
_journal_name_full Chem.Commun.
_journal_page_first 749
_journal_paper_doi 10.1039/c0cc03894f
_journal_volume 47
_journal_year 2011
_chemical_formula_sum 'C108 H76 Co2 N12'
_chemical_formula_weight 1659.67
_chemical_name_systematic
;
?
;
_space_group_IT_number 14
_symmetry_cell_setting monoclinic
_symmetry_space_group_name_Hall '-P 2yn'
_symmetry_space_group_name_H-M 'P 1 21/n 1'
_atom_sites_solution_hydrogens geom
_atom_sites_solution_primary direct
_atom_sites_solution_secondary difmap
_audit_creation_method SHELXL-97
_cell_angle_alpha 90.00
_cell_angle_beta 98.6680(10)
_cell_angle_gamma 90.00
_cell_formula_units_Z 4
_cell_length_a 21.6684(15)
_cell_length_b 17.1353(12)
_cell_length_c 22.1912(15)
_cell_measurement_reflns_used 5725
_cell_measurement_temperature 100(2)
_cell_measurement_theta_max 27.20
_cell_measurement_theta_min 2.24
_cell_volume 8145.4(10)
_computing_cell_refinement 'Bruker SMART'
_computing_data_collection 'Bruker SMART'
_computing_data_reduction 'Bruker SAINT'
_computing_molecular_graphics 'Bruker SHELXTL'
_computing_publication_material 'Bruker SHELXTL'
_computing_structure_refinement 'SHELXL-97 (Sheldrick, 1997)'
_computing_structure_solution 'SHELXS-97 (Sheldrick, 1990)'
_diffrn_ambient_temperature 100(2)
_diffrn_measured_fraction_theta_full 0.999
_diffrn_measured_fraction_theta_max 0.999
_diffrn_measurement_device_type 'CCD area detector'
_diffrn_measurement_method 'phi and omega scans'
_diffrn_radiation_monochromator graphite
_diffrn_radiation_source 'fine-focus sealed tube'
_diffrn_radiation_type MoK\a
_diffrn_radiation_wavelength 0.71073
_diffrn_reflns_av_R_equivalents 0.0435
_diffrn_reflns_av_sigmaI/netI 0.0428
_diffrn_reflns_limit_h_max 27
_diffrn_reflns_limit_h_min -27
_diffrn_reflns_limit_k_max 21
_diffrn_reflns_limit_k_min -21
_diffrn_reflns_limit_l_max 28
_diffrn_reflns_limit_l_min -28
_diffrn_reflns_number 68252
_diffrn_reflns_theta_full 27.00
_diffrn_reflns_theta_max 27.00
_diffrn_reflns_theta_min 1.22
_exptl_absorpt_coefficient_mu 0.469
_exptl_absorpt_correction_T_max 0.9546
_exptl_absorpt_correction_T_min 0.8722
_exptl_absorpt_correction_type multi-scan
_exptl_absorpt_process_details 'SADABS; Sheldrick, 2004 [Sheldrick, G. M. (2004)]'
_exptl_crystal_colour black
_exptl_crystal_density_diffrn 1.353
_exptl_crystal_density_meas ?
_exptl_crystal_density_method .
_exptl_crystal_description block
_exptl_crystal_F_000 3448
_exptl_crystal_size_max 0.30
_exptl_crystal_size_mid 0.20
_exptl_crystal_size_min 0.10
_refine_diff_density_max 1.383
_refine_diff_density_min -1.618
_refine_diff_density_rms 0.081
_refine_ls_extinction_method none
_refine_ls_goodness_of_fit_ref 1.041
_refine_ls_hydrogen_treatment constr
_refine_ls_matrix_type full
_refine_ls_number_parameters 1003
_refine_ls_number_reflns 17762
_refine_ls_number_restraints 0
_refine_ls_restrained_S_all 1.041
_refine_ls_R_factor_all 0.0790
_refine_ls_R_factor_gt 0.0597
_refine_ls_shift/su_max 0.177
_refine_ls_shift/su_mean 0.003
_refine_ls_structure_factor_coef Fsqd
_refine_ls_weighting_details 'calc w=1/[\s^2^(Fo^2^)+(0.0712P)^2^+12.5873P] where P=(Fo^2^+2Fc^2^)/3'
_refine_ls_weighting_scheme calc
_refine_ls_wR_factor_gt 0.1498
_refine_ls_wR_factor_ref 0.1580
_reflns_number_gt 13831
_reflns_number_total 17762
_reflns_threshold_expression >2sigma(I)
_cod_data_source_file C0CC03894F.TXT
_cod_data_source_block Co(II)(NCTPP)py
_cod_depositor_comments
;
The following automatic conversions were performed:
'_symmetry_cell_setting' value 'Monoclinic' changed to 'monoclinic'
according to '/home/saulius/struct/CIF-dictionaries/cif_core.dic'
dictionary named 'cif_core.dic' version 2.4.1 from 2010-06-29.

Automatic conversion script
Id: cif_fix_enum 1527 2010-12-29 10:47:43Z saulius 
;
_cod_original_sg_symbol_H-M P2(1)/n
_cod_database_code 7105824

loop_
_symmetry_equiv_pos_as_xyz
'x, y, z'
'-x+1/2, y+1/2, -z+1/2'
'-x, -y, -z'
'x-1/2, -y-1/2, z-1/2'

loop_
_atom_site_label
_atom_site_type_symbol
_atom_site_fract_x
_atom_site_fract_y
_atom_site_fract_z
_atom_site_U_iso_or_equiv
_atom_site_adp_type
_atom_site_occupancy
_atom_site_symmetry_multiplicity
_atom_site_calc_flag
_atom_site_refinement_flags
_atom_site_disorder_assembly
_atom_site_disorder_group
C1 C 0.81889(11) 0.21167(15) 0.87545(11) 0.0190(5) Uani 1 1 d . . .
C2 C 0.79262(11) 0.17949(15) 0.92597(11) 0.0200(5) Uani 1 1 d . . .
H2 H 0.7780 0.2081 0.9577 0.024 Uiso 1 1 calc R . .
C3 C 0.79272(11) 0.10127(15) 0.91978(11) 0.0195(5) Uani 1 1 d . . .
H3 H 0.7780 0.0644 0.9463 0.023 Uiso 1 1 calc R . .
C4 C 0.81940(11) 0.08386(15) 0.86525(11) 0.0180(5) Uani 1 1 d . . .
C5 C 0.82533(11) 0.00808(15) 0.84352(11) 0.0184(5) Uani 1 1 d . . .
C6 C 0.80879(12) -0.05882(15) 0.88130(11) 0.0201(5) Uani 1 1 d . . .
C7 C 0.84413(13) -0.07222(16) 0.93873(12) 0.0250(6) Uani 1 1 d . . .
H7 H 0.8764 -0.0368 0.9541 0.030 Uiso 1 1 calc R . .
C8 C 0.83266(15) -0.13635(18) 0.97337(13) 0.0317(7) Uani 1 1 d . . .
H8 H 0.8573 -0.1451 1.0119 0.038 Uiso 1 1 calc R . .
C9 C 0.78510(15) -0.18782(18) 0.95169(14) 0.0354(7) Uani 1 1 d . . .
H9 H 0.7771 -0.2319 0.9753 0.043 Uiso 1 1 calc R . .
C10 C 0.74947(14) -0.17461(17) 0.89572(14) 0.0331(7) Uani 1 1 d . . .
H10 H 0.7167 -0.2097 0.8810 0.040 Uiso 1 1 calc R . .
C11 C 0.76095(13) -0.11083(17) 0.86070(13) 0.0276(6) Uani 1 1 d . . .
H11 H 0.7359 -0.1025 0.8223 0.033 Uiso 1 1 calc R . .
C12 C 0.85006(11) -0.00807(15) 0.79072(11) 0.0179(5) Uani 1 1 d . . .
C13 C 0.85843(12) -0.08583(15) 0.76870(12) 0.0218(5) Uani 1 1 d . . .
H13 H 0.8459 -0.1330 0.7859 0.026 Uiso 1 1 calc R . .
C14 C 0.88738(11) -0.07932(15) 0.71903(11) 0.0197(5) Uani 1 1 d . . .
H14 H 0.8989 -0.1210 0.6948 0.024 Uiso 1 1 calc R . .
C15 C 0.89737(11) 0.00231(15) 0.70991(11) 0.0195(5) Uani 1 1 d . . .
C16 C 0.92914(11) 0.03208(15) 0.66475(11) 0.0188(5) Uani 1 1 d . . .
C17 C 0.95426(11) -0.02387(15) 0.62257(11) 0.0203(5) Uani 1 1 d . . .
C18 C 0.99932(12) -0.07966(16) 0.64396(12) 0.0242(6) Uani 1 1 d . . .
H18 H 1.0157 -0.0815 0.6861 0.029 Uiso 1 1 calc R . .
C19 C 1.02032(12) -0.13221(17) 0.60433(13) 0.0263(6) Uani 1 1 d . . .
H19 H 1.0515 -0.1692 0.6195 0.032 Uiso 1 1 calc R . .
C20 C 0.99642(13) -0.13151(17) 0.54290(13) 0.0286(6) Uani 1 1 d . . .
H20 H 1.0104 -0.1684 0.5160 0.034 Uiso 1 1 calc R . .
C21 C 0.95188(13) -0.07643(17) 0.52095(12) 0.0271(6) Uani 1 1 d . . .
H21 H 0.9352 -0.0756 0.4788 0.033 Uiso 1 1 calc R . .
C22 C 0.93142(12) -0.02235(16) 0.56028(12) 0.0235(6) Uani 1 1 d . . .
H22 H 0.9016 0.0160 0.5446 0.028 Uiso 1 1 calc R . .
C23 C 0.93879(12) 0.11212(16) 0.65753(11) 0.0210(5) Uani 1 1 d . . .
C24 C 0.97673(12) 0.14297(16) 0.61548(12) 0.0237(6) Uani 1 1 d . . .
H24 H 0.9994 0.1136 0.5898 0.028 Uiso 1 1 calc R . .
C25 C 0.97419(12) 0.22161(16) 0.61915(12) 0.0251(6) Uani 1 1 d . . .
H25 H 0.9947 0.2579 0.5966 0.030 Uiso 1 1 calc R . .
C26 C 0.93471(12) 0.23972(16) 0.66339(11) 0.0210(5) Uani 1 1 d . . .
C27 C 0.92125(11) 0.31551(15) 0.67963(11) 0.0197(5) Uani 1 1 d . . .
C28 C 0.94141(12) 0.38204(15) 0.64316(12) 0.0207(5) Uani 1 1 d . . .
C29 C 0.90950(15) 0.39931(19) 0.58582(13) 0.0356(7) Uani 1 1 d . . .
H29 H 0.8745 0.3686 0.5693 0.043 Uiso 1 1 calc R . .
C30 C 0.92817(16) 0.4608(2) 0.55239(14) 0.0442(9) Uani 1 1 d . . .
H30 H 0.9058 0.4722 0.5132 0.053 Uiso 1 1 calc R . .
C31 C 0.97920(14) 0.50569(19) 0.57577(13) 0.0336(7) Uani 1 1 d . . .
H31 H 0.9915 0.5484 0.5531 0.040 Uiso 1 1 calc R . .
C32 C 1.01201(13) 0.48805(17) 0.63211(13) 0.0277(6) Uani 1 1 d . . .
H32 H 1.0477 0.5179 0.6479 0.033 Uiso 1 1 calc R . .
C33 C 0.99307(12) 0.42674(16) 0.66590(12) 0.0252(6) Uani 1 1 d . . .
H33 H 1.0157 0.4153 0.7050 0.030 Uiso 1 1 calc R . .
C34 C 0.89088(12) 0.32909(15) 0.72930(12) 0.0203(5) Uani 1 1 d . . .
C35 C 0.86929(11) 0.27383(14) 0.76793(11) 0.0170(5) Uani 1 1 d . . .
C36 C 0.84657(12) 0.31898(15) 0.81296(11) 0.0203(5) Uani 1 1 d . . .
C37 C 0.85468(12) 0.39957(15) 0.80076(12) 0.0219(5) Uani 1 1 d . . .
H37 H 0.8435 0.4419 0.8245 0.026 Uiso 1 1 calc R . .
C38 C 0.82315(11) 0.29078(15) 0.86472(11) 0.0186(5) Uani 1 1 d . . .
C39 C 0.80213(12) 0.34711(15) 0.90867(11) 0.0197(5) Uani 1 1 d . . .
C40 C 0.74861(13) 0.39058(17) 0.89072(12) 0.0258(6) Uani 1 1 d . . .
H40 H 0.7271 0.3859 0.8503 0.031 Uiso 1 1 calc R . .
C41 C 0.72623(14) 0.44102(17) 0.93159(13) 0.0304(6) Uani 1 1 d . . .
H41 H 0.6896 0.4708 0.9191 0.036 Uiso 1 1 calc R . .
C42 C 0.75743(13) 0.44758(16) 0.99026(13) 0.0280(6) Uani 1 1 d . . .
H42 H 0.7415 0.4809 1.0184 0.034 Uiso 1 1 calc R . .
C43 C 0.81163(13) 0.40611(16) 1.00842(12) 0.0255(6) Uani 1 1 d . . .
H43 H 0.8336 0.4119 1.0486 0.031 Uiso 1 1 calc R . .
C44 C 0.83396(12) 0.35568(16) 0.96732(12) 0.0232(6) Uani 1 1 d . . .
H44 H 0.8713 0.3270 0.9796 0.028 Uiso 1 1 calc R . .
C45 C 0.72678(12) 0.19880(16) 0.72854(12) 0.0253(6) Uani 1 1 d . . .
H45 H 0.7372 0.2342 0.7615 0.030 Uiso 1 1 calc R . .
C46 C 0.66472(13) 0.19102(18) 0.70319(13) 0.0292(6) Uani 1 1 d . . .
H46 H 0.6333 0.2203 0.7186 0.035 Uiso 1 1 calc R . .
C47 C 0.64917(13) 0.13995(19) 0.65509(13) 0.0317(7) Uani 1 1 d . . .
H47 H 0.6068 0.1329 0.6373 0.038 Uiso 1 1 calc R . .
C48 C 0.69628(14) 0.09943(18) 0.63344(13) 0.0307(7) Uani 1 1 d . . .
H48 H 0.6871 0.0645 0.6000 0.037 Uiso 1 1 calc R . .
C49 C 0.75731(13) 0.11073(17) 0.66150(12) 0.0259(6) Uani 1 1 d . . .
H49 H 0.7896 0.0829 0.6463 0.031 Uiso 1 1 calc R . .
C50 C 0.07463(12) 0.51820(16) 0.86010(12) 0.0222(6) Uani 1 1 d . . .
C51 C 0.04042(12) 0.54939(17) 0.90555(12) 0.0266(6) Uani 1 1 d . . .
H51 H 0.0197 0.5203 0.9329 0.032 Uiso 1 1 calc R . .
C52 C 0.04352(12) 0.62805(17) 0.90179(12) 0.0259(6) Uani 1 1 d . . .
H52 H 0.0256 0.6647 0.9263 0.031 Uiso 1 1 calc R . .
C53 C 0.07900(12) 0.64573(16) 0.85375(12) 0.0222(6) Uani 1 1 d . . .
C54 C 0.09107(11) 0.72174(15) 0.83671(11) 0.0203(5) Uani 1 1 d . . .
C55 C 0.06797(12) 0.78795(16) 0.87183(12) 0.0228(6) Uani 1 1 d . . .
C56 C 0.10507(14) 0.82227(18) 0.92061(13) 0.0320(7) Uani 1 1 d . . .
H56 H 0.1467 0.8046 0.9323 0.038 Uiso 1 1 calc R . .
C57 C 0.08194(15) 0.8825(2) 0.95270(14) 0.0400(8) Uani 1 1 d . . .
H57 H 0.1080 0.9061 0.9859 0.048 Uiso 1 1 calc R . .
C58 C 0.02153(15) 0.90811(19) 0.93668(13) 0.0357(7) Uani 1 1 d . . .
H58 H 0.0057 0.9488 0.9591 0.043 Uiso 1 1 calc R . .
C59 C -0.01577(15) 0.8744(2) 0.88805(14) 0.0392(8) Uani 1 1 d . . .
H59 H -0.0575 0.8921 0.8766 0.047 Uiso 1 1 calc R . .
C60 C 0.00710(14) 0.8153(2) 0.85593(14) 0.0374(8) Uani 1 1 d . . .
H60 H -0.0190 0.7926 0.8223 0.045 Uiso 1 1 calc R . .
C61 C 0.12004(11) 0.73772(15) 0.78624(11) 0.0202(5) Uani 1 1 d . . .
C62 C 0.12868(11) 0.81518(14) 0.76567(11) 0.0173(5) Uani 1 1 d . G .
H62 H 0.1194 0.8627 0.7845 0.021 Uiso 1 1 calc R A 1
C64 C 0.15747(11) 0.72877(15) 0.69929(11) 0.0187(5) Uani 1 1 d . . .
C65 C 0.17482(11) 0.70013(15) 0.64505(11) 0.0190(5) Uani 1 1 d . G .
C66 C 0.18799(12) 0.75623(15) 0.59708(12) 0.0203(5) Uani 1 1 d . . .
C67 C 0.14840(12) 0.76082(16) 0.54164(12) 0.0240(6) Uani 1 1 d . G .
H67 H 0.1121 0.7289 0.5348 0.029 Uiso 1 1 calc R . .
C68 C 0.16131(14) 0.81160(17) 0.49618(13) 0.0282(6) Uani 1 1 d . . .
H68 H 0.1336 0.8149 0.4588 0.034 Uiso 1 1 calc R G .
C69 C 0.21428(14) 0.85707(16) 0.50547(13) 0.0300(6) Uani 1 1 d . G .
H69 H 0.2236 0.8910 0.4742 0.036 Uiso 1 1 calc R . .
C70 C 0.25374(14) 0.85333(17) 0.56025(13) 0.0303(6) Uani 1 1 d . . .
H70 H 0.2900 0.8852 0.5666 0.036 Uiso 1 1 calc R G .
C71 C 0.24108(12) 0.80363(16) 0.60615(12) 0.0255(6) Uani 1 1 d . G .
H71 H 0.2685 0.8018 0.6438 0.031 Uiso 1 1 calc R . .
C72 C 0.17772(11) 0.62119(16) 0.63309(11) 0.0204(5) Uani 1 1 d . . .
C73 C 0.19623(12) 0.59000(15) 0.57809(12) 0.0214(5) Uani 1 1 d . G .
H73 H 0.2071 0.6193 0.5449 0.026 Uiso 1 1 calc R . .
C74 C 0.19521(12) 0.51158(16) 0.58267(11) 0.0221(5) Uani 1 1 d . . .
H74 H 0.2052 0.4753 0.5533 0.026 Uiso 1 1 calc R G .
C75 C 0.17608(11) 0.49300(15) 0.64060(11) 0.0201(5) Uani 1 1 d . B .
C76 C 0.16900(11) 0.41718(15) 0.66056(11) 0.0198(5) Uani 1 1 d . . .
C77 C 0.17518(12) 0.35080(15) 0.61812(12) 0.0220(5) Uani 1 1 d . G .
C78 C 0.12990(14) 0.34014(17) 0.56713(13) 0.0292(6) Uani 1 1 d . . .
H78 H 0.0961 0.3758 0.5592 0.035 Uiso 1 1 calc R G .
C79 C 0.13373(16) 0.27791(18) 0.52790(14) 0.0362(7) Uani 1 1 d . G .
H79 H 0.1029 0.2715 0.4930 0.043 Uiso 1 1 calc R . .
C80 C 0.18258(16) 0.22495(18) 0.53954(14) 0.0372(7) Uani 1 1 d . . .
H80 H 0.1850 0.1821 0.5129 0.045 Uiso 1 1 calc R G .
C81 C 0.22753(15) 0.23481(18) 0.58992(14) 0.0347(7) Uani 1 1 d . G .
H81 H 0.2610 0.1987 0.5979 0.042 Uiso 1 1 calc R . .
C82 C 0.22403(13) 0.29753(17) 0.62924(13) 0.0297(6) Uani 1 1 d . . .
H82 H 0.2552 0.3040 0.6639 0.036 Uiso 1 1 calc R G .
C83 C 0.14951(12) 0.40129(15) 0.71649(12) 0.0207(5) Uani 1 1 d . B .
C84A C 0.1379(5) 0.4499(8) 0.7540(6) 0.0157(8) Uani 0.35 1 d P B 2
N7B N 0.1302(2) 0.4586(3) 0.7592(3) 0.0157(8) Uani 0.65 1 d P B 1
C85 C 0.10968(12) 0.41144(15) 0.80190(11) 0.0210(5) Uani 1 1 d . . .
C86 C 0.13854(12) 0.32441(16) 0.73662(12) 0.0229(6) Uani 1 1 d . . .
H86 H 0.1465 0.2780 0.7157 0.028 Uiso 1 1 calc R B 1
C87 C 0.08176(12) 0.43843(16) 0.85051(12) 0.0215(5) Uani 1 1 d . B .
C88 C 0.05697(12) 0.38039(16) 0.89157(12) 0.0226(6) Uani 1 1 d . . .
C89 C 0.08294(13) 0.37460(18) 0.95278(13) 0.0287(6) Uani 1 1 d . B .
H89 H 0.1149 0.4099 0.9693 0.034 Uiso 1 1 calc R . .
C90 C 0.06267(14) 0.31791(19) 0.98978(13) 0.0321(7) Uani 1 1 d . . .
H90 H 0.0813 0.3139 1.0312 0.039 Uiso 1 1 calc R B .
C91 C 0.01543(14) 0.26727(18) 0.96652(14) 0.0322(7) Uani 1 1 d . B .
H91 H 0.0018 0.2281 0.9918 0.039 Uiso 1 1 calc R . .
C92 C -0.01201(13) 0.27376(17) 0.90631(13) 0.0290(6) Uani 1 1 d . . .
H92 H -0.0451 0.2397 0.8904 0.035 Uiso 1 1 calc R B .
C93 C 0.00872(12) 0.33002(16) 0.86902(13) 0.0256(6) Uani 1 1 d . B .
H93 H -0.0103 0.3341 0.8277 0.031 Uiso 1 1 calc R . .
C94 C 0.28031(12) 0.60947(16) 0.77775(13) 0.0257(6) Uani 1 1 d . . .
H94 H 0.2678 0.6465 0.7464 0.031 Uiso 1 1 calc R . .
C95 C 0.34359(13) 0.60188(18) 0.79965(14) 0.0303(7) Uani 1 1 d . . .
H95 H 0.3735 0.6331 0.7837 0.036 Uiso 1 1 calc R . .
C99 C 0.9568 0.6006 0.7304 0.040 Uani 0.85 1 d P C 1
H99 H 0.9868 0.5791 0.7617 0.048 Uiso 0.85 1 calc PR C 1
C100 C 0.9684 0.6716 0.7039 0.051 Uani 0.85 1 d P C 1
H100 H 1.0063 0.6987 0.7171 0.061 Uiso 0.85 1 calc PR C 1
C101 C 0.9245 0.7029 0.6581 0.044 Uani 0.85 1 d P C 1
H101 H 0.9325 0.7514 0.6401 0.052 Uiso 0.85 1 calc PR C 1
C102 C 0.8691 0.6633 0.6388 0.052 Uani 0.85 1 d P C 1
H102 H 0.8392 0.6847 0.6075 0.062 Uiso 0.85 1 calc PR C 1
C103 C 0.8575 0.5923 0.6653 0.034 Uani 0.85 1 d P C 1
H103 H 0.8197 0.5652 0.6521 0.040 Uiso 0.85 1 calc PR C 1
N11 N 0.9014 0.5609 0.7110 0.036 Uani 0.85 1 d P C 1
C98 C 0.25528(12) 0.51591(17) 0.84328(12) 0.0259(6) Uani 1 1 d . . .
H98 H 0.2246 0.4857 0.8590 0.031 Uiso 1 1 calc R . .
C104 C 0.9653 0.7392 0.7005 0.036 Uani 0.15 1 d P D 2
H104 H 0.9993 0.7684 0.7213 0.043 Uiso 0.15 1 calc PR D 2
C105 C 0.9676 0.6581 0.7008 0.051 Uani 0.15 1 d P D 2
H105 H 1.0031 0.6319 0.7218 0.061 Uiso 0.15 1 calc PR D 2
C106 C 0.9179 0.6153 0.6704 0.040 Uani 0.15 1 d P D 2
H106 H 0.9195 0.5599 0.6706 0.048 Uiso 0.15 1 calc PR D 2
C107 C 0.8660 0.6536 0.6397 0.052 Uani 0.15 1 d P D 2
H107 H 0.8320 0.6244 0.6189 0.062 Uiso 0.15 1 calc PR D 2
C108 C 0.8637 0.7347 0.6394 0.032 Uani 0.15 1 d P D 2
H108 H 0.8282 0.7609 0.6184 0.039 Uiso 0.15 1 calc PR D 2
N12 N 0.9134 0.7775 0.6698 0.040 Uani 0.15 1 d P D 2
C97 C 0.31705(13) 0.50462(18) 0.86758(13) 0.0289(6) Uani 1 1 d . . .
H97 H 0.3283 0.4676 0.8992 0.035 Uiso 1 1 calc R . .
C109 C 0.1507 0.0050 0.8374 0.035 Uani 0.65 1 d P E 1
H109 H 0.1905 -0.0195 0.8430 0.042 Uiso 0.65 1 calc PR E 1
C110 C 0.1436 0.0783 0.8622 0.063 Uani 0.65 1 d P E 1
H110 H 0.1785 0.1040 0.8847 0.075 Uiso 0.65 1 calc PR E 1
C111 C 0.0853 0.1141 0.8541 0.034 Uani 0.65 1 d P E 1
H111 H 0.0805 0.1642 0.8710 0.041 Uiso 0.65 1 calc PR E 1
C112 C 0.0342 0.0765 0.8212 0.054 Uani 0.65 1 d P E 1
H112 H -0.0056 0.1009 0.8156 0.065 Uiso 0.65 1 calc PR E 1
C113 C 0.0413 0.0031 0.7964 0.042 Uani 0.65 1 d P E 1
H113 H 0.0064 -0.0226 0.7739 0.050 Uiso 0.65 1 calc PR E 1
N13 N 0.0996 -0.0326 0.8045 0.034 Uani 0.65 1 d P E 1
C96 C 0.36216(13) 0.54789(17) 0.84524(13) 0.0294(6) Uani 1 1 d . . .
H96 H 0.4051 0.5409 0.8608 0.035 Uiso 1 1 calc R . .
C114 C 0.1482 0.1383 0.8541 0.040 Uani 0.35 1 d P F 2
H114 H 0.1874 0.1625 0.8673 0.048 Uiso 0.35 1 calc PR F 2
C115 C 0.1417 0.0582 0.8603 0.063 Uani 0.35 1 d P F 2
H115 H 0.1764 0.0275 0.8777 0.075 Uiso 0.35 1 calc PR F 2
C116 C 0.0844 0.0228 0.8410 0.043 Uani 0.35 1 d P F 2
H116 H 0.0799 -0.0320 0.8452 0.052 Uiso 0.35 1 calc PR F 2
C117 C 0.0336 0.0676 0.8155 0.054 Uani 0.35 1 d P F 2
H117 H -0.0056 0.0434 0.8023 0.065 Uiso 0.35 1 calc PR F 2
C118 C 0.0401 0.1478 0.8093 0.036 Uani 0.35 1 d P F 2
H118 H 0.0054 0.1784 0.7919 0.044 Uiso 0.35 1 calc PR F 2
N14 N 0.0974 0.1832 0.8286 0.038 Uani 0.35 1 d P F 2
C63A C 0.1493(7) 0.8203(8) 0.7098(7) 0.0265(9) Uani 0.35 1 d P G 2
H63A H 0.1564 0.8641 0.6855 0.032 Uiso 0.35 1 calc PR G 2
C63B C 0.1147(4) 0.3267(4) 0.7908(3) 0.0197(8) Uani 0.65 1 d P B 1
H63B H 0.1041 0.2844 0.8150 0.024 Uiso 0.65 1 calc PR B 1
Co1 Co 0.867074(15) 0.16136(2) 0.758555(15) 0.01674(8) Uani 1 1 d . . .
Co2 Co 0.140335(15) 0.56968(2) 0.754168(15) 0.01688(8) Uani 1 1 d . . .
N1 N 0.83506(9) 0.15217(12) 0.83786(9) 0.0174(4) Uani 1 1 d . . .
N2 N 0.87346(9) 0.04635(13) 0.75357(9) 0.0192(4) Uani 1 1 d . . .
N3 N 0.91425(9) 0.17191(12) 0.68846(9) 0.0188(4) Uani 1 1 d . . .
N4 N 0.88062(11) 0.40535(14) 0.75039(10) 0.0259(5) Uani 1 1 d . . .
H4 H 0.8899 0.4491 0.7331 0.031 Uiso 1 1 calc R . .
N5 N 0.77303(10) 0.15857(13) 0.70873(9) 0.0206(5) Uani 1 1 d . . .
N6 N 0.09750(10) 0.57820(13) 0.82761(9) 0.0202(5) Uani 1 1 d . B .
N7A N 0.1391(5) 0.6900(6) 0.7452(5) 0.0144(7) Uani 0.35 1 d P B 2
C84B C 0.1390(4) 0.6796(4) 0.7464(4) 0.0144(7) Uani 0.65 1 d P B 1
N8 N 0.16609(9) 0.56085(12) 0.67173(9) 0.0184(4) Uani 1 1 d . B .
N10 N 0.23615(10) 0.56713(13) 0.79875(9) 0.0199(4) Uani 1 1 d . B .
N9A N 0.1154(6) 0.3363(7) 0.7858(6) 0.0197(8) Uani 0.35 1 d P B 2
H9A H 0.1039 0.2976 0.8077 0.024 Uiso 0.35 1 calc PR B 2
N9B N 0.1525(3) 0.8064(3) 0.7144(3) 0.0265(9) Uani 0.65 1 d P G 1
H9B H 0.1639 0.8453 0.6927 0.032 Uiso 0.65 1 calc PR G 1

loop_
_atom_site_aniso_label
_atom_site_aniso_U_11
_atom_site_aniso_U_22
_atom_site_aniso_U_33
_atom_site_aniso_U_23
_atom_site_aniso_U_13
_atom_site_aniso_U_12
C1 0.0150(11) 0.0240(13) 0.0182(12) -0.0017(10) 0.0029(9) 0.0008(10)
C2 0.0172(11) 0.0245(13) 0.0194(12) -0.0014(10) 0.0063(9) 0.0020(10)
C3 0.0176(11) 0.0217(13) 0.0201(12) 0.0001(10) 0.0061(10) 0.0017(10)
C4 0.0155(11) 0.0211(12) 0.0174(11) -0.0002(9) 0.0025(9) 0.0011(9)
C5 0.0154(11) 0.0204(12) 0.0190(12) -0.0001(10) 0.0007(9) 0.0009(9)
C6 0.0207(12) 0.0197(13) 0.0221(12) -0.0011(10) 0.0102(10) 0.0022(10)
C7 0.0262(13) 0.0255(14) 0.0243(13) -0.0013(11) 0.0070(11) 0.0012(11)
C8 0.0409(16) 0.0310(15) 0.0252(14) 0.0048(12) 0.0113(12) 0.0076(13)
C9 0.0435(17) 0.0266(15) 0.0420(17) 0.0067(13) 0.0252(14) 0.0014(13)
C10 0.0338(15) 0.0248(15) 0.0449(17) -0.0014(13) 0.0194(13) -0.0055(12)
C11 0.0250(13) 0.0294(15) 0.0295(14) -0.0038(12) 0.0077(11) -0.0015(11)
C12 0.0144(11) 0.0203(12) 0.0187(12) 0.0005(10) 0.0017(9) 0.0017(9)
C13 0.0215(12) 0.0206(13) 0.0234(13) 0.0002(10) 0.0038(10) 0.0009(10)
C14 0.0199(12) 0.0207(13) 0.0191(12) -0.0030(10) 0.0053(10) 0.0024(10)
C15 0.0157(11) 0.0230(13) 0.0199(12) -0.0019(10) 0.0025(9) 0.0020(10)
C16 0.0170(11) 0.0223(13) 0.0174(11) -0.0031(10) 0.0036(9) 0.0035(10)
C17 0.0173(11) 0.0234(13) 0.0220(12) -0.0023(10) 0.0084(10) -0.0004(10)
C18 0.0194(12) 0.0281(14) 0.0255(13) -0.0014(11) 0.0051(10) 0.0026(11)
C19 0.0205(13) 0.0274(14) 0.0321(14) -0.0010(11) 0.0078(11) 0.0060(11)
C20 0.0294(14) 0.0300(15) 0.0291(14) -0.0061(12) 0.0133(12) 0.0028(12)
C21 0.0270(14) 0.0352(15) 0.0203(13) -0.0038(11) 0.0076(11) 0.0013(12)
C22 0.0214(12) 0.0254(14) 0.0253(13) 0.0011(11) 0.0086(10) 0.0048(10)
C23 0.0177(12) 0.0252(13) 0.0209(12) -0.0025(10) 0.0057(10) 0.0023(10)
C24 0.0210(12) 0.0278(14) 0.0241(13) -0.0018(11) 0.0095(10) 0.0023(11)
C25 0.0221(12) 0.0282(14) 0.0271(13) -0.0002(11) 0.0107(11) -0.0019(11)
C26 0.0178(12) 0.0253(13) 0.0205(12) -0.0008(10) 0.0052(10) -0.0008(10)
C27 0.0173(11) 0.0214(12) 0.0203(12) -0.0002(10) 0.0030(9) -0.0027(10)
C28 0.0208(12) 0.0207(13) 0.0217(12) -0.0021(10) 0.0072(10) -0.0010(10)
C29 0.0356(16) 0.0436(18) 0.0255(14) 0.0044(13) -0.0022(12) -0.0176(14)
C30 0.0464(19) 0.055(2) 0.0276(16) 0.0146(15) -0.0066(14) -0.0190(16)
C31 0.0353(16) 0.0363(17) 0.0306(15) 0.0052(13) 0.0097(12) -0.0111(13)
C32 0.0211(13) 0.0311(15) 0.0321(14) -0.0001(12) 0.0077(11) -0.0051(11)
C33 0.0199(12) 0.0290(14) 0.0265(13) 0.0006(11) 0.0031(10) -0.0012(11)
C34 0.0201(12) 0.0185(12) 0.0221(12) -0.0023(10) 0.0028(10) -0.0005(10)
C35 0.0169(11) 0.0188(12) 0.0156(11) -0.0015(9) 0.0035(9) 0.0006(9)
C36 0.0194(12) 0.0216(13) 0.0203(12) -0.0028(10) 0.0040(10) -0.0008(10)
C37 0.0238(13) 0.0216(13) 0.0214(12) -0.0016(10) 0.0067(10) 0.0000(10)
C38 0.0162(11) 0.0210(12) 0.0184(12) -0.0025(10) 0.0023(9) 0.0018(9)
C39 0.0202(12) 0.0183(12) 0.0221(12) 0.0003(10) 0.0077(10) -0.0013(10)
C40 0.0253(13) 0.0301(15) 0.0225(13) 0.0015(11) 0.0053(11) 0.0054(11)
C41 0.0322(15) 0.0316(15) 0.0302(14) 0.0053(12) 0.0139(12) 0.0134(12)
C42 0.0381(15) 0.0217(14) 0.0286(14) -0.0011(11) 0.0194(12) 0.0038(12)
C43 0.0304(14) 0.0255(14) 0.0210(13) -0.0037(11) 0.0052(11) -0.0027(11)
C44 0.0221(13) 0.0247(13) 0.0231(13) -0.0026(10) 0.0041(10) 0.0015(10)
C45 0.0224(13) 0.0275(14) 0.0261(13) -0.0001(11) 0.0046(11) 0.0010(11)
C46 0.0204(13) 0.0381(16) 0.0302(14) 0.0050(12) 0.0071(11) 0.0030(12)
C47 0.0214(13) 0.0448(18) 0.0276(14) 0.0086(13) -0.0008(11) -0.0036(12)
C48 0.0311(15) 0.0354(16) 0.0244(14) -0.0021(12) 0.0001(12) -0.0050(12)
C49 0.0251(13) 0.0302(15) 0.0229(13) -0.0012(11) 0.0048(11) 0.0019(11)
C50 0.0180(12) 0.0285(14) 0.0211(12) -0.0013(11) 0.0060(10) -0.0038(10)
C51 0.0231(13) 0.0338(15) 0.0246(13) -0.0006(11) 0.0092(11) -0.0029(11)
C52 0.0219(13) 0.0329(15) 0.0243(13) -0.0032(11) 0.0083(11) -0.0006(11)
C53 0.0154(11) 0.0292(14) 0.0218(12) -0.0034(11) 0.0027(10) -0.0001(10)
C54 0.0165(11) 0.0253(13) 0.0189(12) -0.0032(10) 0.0024(9) -0.0001(10)
C55 0.0228(13) 0.0237(13) 0.0227(13) -0.0010(10) 0.0066(10) 0.0021(10)
C56 0.0243(14) 0.0360(16) 0.0337(15) -0.0102(13) -0.0017(12) 0.0060(12)
C57 0.0386(17) 0.0458(19) 0.0329(16) -0.0179(14) -0.0034(14) 0.0074(15)
C58 0.0401(17) 0.0386(17) 0.0291(15) -0.0101(13) 0.0073(13) 0.0160(14)
C59 0.0277(15) 0.053(2) 0.0361(17) -0.0094(15) 0.0029(13) 0.0155(14)
C60 0.0276(15) 0.0480(19) 0.0339(16) -0.0161(14) -0.0037(12) 0.0104(14)
C61 0.0153(11) 0.0228(13) 0.0219(12) -0.0038(10) 0.0007(10) -0.0001(10)
C62 0.0190(11) 0.0162(12) 0.0168(11) -0.0020(9) 0.0035(9) 0.0032(9)
C64 0.0152(11) 0.0191(12) 0.0211(12) 0.0002(10) 0.0009(9) 0.0007(9)
C65 0.0144(11) 0.0218(13) 0.0209(12) 0.0013(10) 0.0028(9) -0.0015(9)
C66 0.0200(12) 0.0190(12) 0.0234(12) -0.0018(10) 0.0077(10) 0.0039(10)
C67 0.0219(13) 0.0231(13) 0.0276(13) -0.0006(11) 0.0054(11) 0.0015(10)
C68 0.0335(15) 0.0262(14) 0.0255(14) 0.0031(11) 0.0059(12) 0.0071(12)
C69 0.0444(17) 0.0215(14) 0.0283(14) 0.0007(11) 0.0193(13) 0.0019(12)
C70 0.0335(15) 0.0271(15) 0.0337(15) -0.0041(12) 0.0161(12) -0.0088(12)
C71 0.0227(13) 0.0285(14) 0.0256(13) -0.0040(11) 0.0044(11) -0.0042(11)
C72 0.0163(11) 0.0263(13) 0.0188(12) -0.0006(10) 0.0032(9) -0.0017(10)
C73 0.0218(12) 0.0232(13) 0.0202(12) 0.0013(10) 0.0065(10) 0.0005(10)
C74 0.0239(13) 0.0239(13) 0.0195(12) -0.0023(10) 0.0069(10) -0.0017(10)
C75 0.0167(11) 0.0242(13) 0.0195(12) -0.0005(10) 0.0031(9) -0.0006(10)
C76 0.0164(11) 0.0233(13) 0.0198(12) -0.0025(10) 0.0031(9) -0.0004(10)
C77 0.0269(13) 0.0197(13) 0.0210(12) -0.0004(10) 0.0090(10) -0.0049(10)
C78 0.0313(15) 0.0279(15) 0.0281(14) -0.0029(12) 0.0032(12) -0.0010(12)
C79 0.0450(18) 0.0341(16) 0.0282(15) -0.0090(13) 0.0017(13) -0.0054(14)
C80 0.0506(19) 0.0280(15) 0.0366(16) -0.0128(13) 0.0186(14) -0.0041(14)
C81 0.0354(16) 0.0326(16) 0.0392(16) -0.0052(13) 0.0157(13) 0.0049(13)
C82 0.0281(14) 0.0321(15) 0.0303(15) -0.0035(12) 0.0096(12) 0.0011(12)
C83 0.0184(12) 0.0212(13) 0.0220(12) -0.0014(10) 0.0017(10) -0.0016(10)
C84A 0.0121(15) 0.0194(16) 0.0176(13) -0.0031(11) 0.0085(11) 0.0044(12)
N7B 0.0121(15) 0.0194(16) 0.0176(13) -0.0031(11) 0.0085(11) 0.0044(12)
C85 0.0199(12) 0.0234(13) 0.0194(12) 0.0011(10) 0.0021(10) -0.0024(10)
C86 0.0240(13) 0.0213(13) 0.0245(13) 0.0004(10) 0.0070(10) 0.0002(10)
C87 0.0164(12) 0.0269(14) 0.0214(12) 0.0016(10) 0.0032(10) -0.0034(10)
C88 0.0206(12) 0.0260(14) 0.0232(13) 0.0021(10) 0.0097(10) 0.0013(10)
C89 0.0217(13) 0.0390(16) 0.0262(14) 0.0002(12) 0.0068(11) -0.0018(12)
C90 0.0330(15) 0.0439(18) 0.0217(13) 0.0052(12) 0.0110(12) 0.0055(13)
C91 0.0341(15) 0.0310(16) 0.0351(15) 0.0089(12) 0.0169(13) 0.0035(12)
C92 0.0230(13) 0.0279(15) 0.0383(16) 0.0023(12) 0.0116(12) -0.0012(11)
C93 0.0197(12) 0.0290(14) 0.0287(14) 0.0045(11) 0.0057(11) 0.0005(11)
C94 0.0220(13) 0.0262(14) 0.0290(14) 0.0036(11) 0.0040(11) 0.0006(11)
C95 0.0205(13) 0.0338(16) 0.0372(16) -0.0001(13) 0.0061(12) -0.0030(12)
C99 0.031 0.049 0.040 -0.011 0.007 0.004
C100 0.023 0.076 0.055 -0.017 0.007 0.001
C101 0.038 0.044 0.052 -0.013 0.018 -0.005
C102 0.032 0.067 0.058 -0.007 0.012 -0.001
C103 0.028 0.043 0.030 0.001 0.003 0.001
N11 0.032 0.045 0.030 -0.002 0.004 0.009
C98 0.0237(13) 0.0299(15) 0.0250(13) 0.0021(11) 0.0063(11) -0.0003(11)
C104 0.015 0.059 0.031 0.036 -0.005 -0.007
C105 0.023 0.076 0.055 -0.017 0.007 0.001
C106 0.033 0.020 0.076 -0.009 0.035 0.002
C107 0.032 0.067 0.058 -0.007 0.012 -0.001
C108 0.034 0.033 0.033 -0.005 0.016 -0.001
N12 0.036 0.019 0.058 0.017 -0.012 -0.014
C97 0.0270(14) 0.0335(15) 0.0253(14) 0.0033(12) 0.0005(11) 0.0049(12)
C109 0.031 0.042 0.035 -0.006 0.013 -0.003
C110 0.030 0.111 0.047 0.019 0.009 0.030
C111 0.029 0.041 0.035 0.007 0.010 0.002
C112 0.049 0.055 0.059 0.003 0.008 -0.004
C113 0.034 0.059 0.029 -0.003 -0.005 0.005
N13 0.033 0.039 0.029 -0.007 0.006 -0.005
C96 0.0195(13) 0.0372(16) 0.0299(14) -0.0077(12) -0.0014(11) 0.0061(12)
C114 0.036 0.054 0.031 0.009 0.005 0.004
C115 0.030 0.111 0.047 0.019 0.009 0.030
C116 0.043 0.038 0.051 0.006 0.013 0.001
C117 0.049 0.055 0.059 0.003 0.008 -0.004
C118 0.029 0.042 0.039 -0.012 0.007 0.001
N14 0.037 0.039 0.039 -0.001 0.011 -0.001
C63A 0.0297(14) 0.019(2) 0.0302(16) 0.0064(15) 0.0008(12) 0.0048(15)
C63B 0.0220(12) 0.0165(18) 0.0209(15) 0.0088(13) 0.0043(11) -0.0012(12)
Co1 0.01687(16) 0.01709(17) 0.01718(16) -0.00156(13) 0.00554(12) 0.00055(13)
Co2 0.01542(16) 0.01845(17) 0.01741(16) -0.00117(13) 0.00454(12) -0.00128(13)
N1 0.0169(10) 0.0166(10) 0.0191(10) -0.0013(8) 0.0038(8) 0.0015(8)
N2 0.0176(10) 0.0217(11) 0.0187(10) -0.0018(8) 0.0041(8) 0.0018(8)
N3 0.0177(10) 0.0206(11) 0.0189(10) -0.0020(8) 0.0049(8) 0.0008(8)
N4 0.0279(12) 0.0234(12) 0.0276(12) 0.0009(9) 0.0075(10) -0.0004(9)
N5 0.0205(10) 0.0222(11) 0.0199(10) 0.0017(9) 0.0057(8) -0.0004(9)
N6 0.0180(10) 0.0230(11) 0.0202(10) -0.0007(9) 0.0045(8) -0.0003(8)
N7A 0.0140(10) 0.0142(18) 0.0151(11) -0.0007(11) 0.0021(8) 0.0004(11)
C84B 0.0140(10) 0.0142(18) 0.0151(11) -0.0007(11) 0.0021(8) 0.0004(11)
N8 0.0163(10) 0.0198(11) 0.0196(10) -0.0016(8) 0.0044(8) -0.0019(8)
N10 0.0189(10) 0.0206(11) 0.0208(10) -0.0016(8) 0.0052(8) -0.0007(8)
N9A 0.0220(12) 0.0165(18) 0.0209(15) 0.0088(13) 0.0043(11) -0.0012(12)
N9B 0.0297(14) 0.019(2) 0.0302(16) 0.0064(15) 0.0008(12) 0.0048(15)

loop_
_atom_type_symbol
_atom_type_description
_atom_type_scat_dispersion_real
_atom_type_scat_dispersion_imag
_atom_type_scat_source
C C 0.0033 0.0016 'International Tables Vol C Tables 4.2.6.8 and 6.1.1.4'
H H 0.0000 0.0000 'International Tables Vol C Tables 4.2.6.8 and 6.1.1.4'
N N 0.0061 0.0033 'International Tables Vol C Tables 4.2.6.8 and 6.1.1.4'
Co Co 0.3494 0.9721 'International Tables Vol C Tables 4.2.6.8 and 6.1.1.4'

loop_
_geom_angle_atom_site_label_1
_geom_angle_atom_site_label_2
_geom_angle_atom_site_label_3
_geom_angle
_geom_angle_site_symmetry_1
_geom_angle_site_symmetry_3
_geom_angle_publ_flag
C38 C1 N1 125.8(2) . . ?
C38 C1 C2 123.6(2) . . ?
N1 C1 C2 110.5(2) . . ?
C3 C2 C1 107.1(2) . . ?
C2 C3 C4 107.3(2) . . ?
N1 C4 C5 126.3(2) . . ?
N1 C4 C3 110.4(2) . . ?
C5 C4 C3 123.3(2) . . ?
C12 C5 C4 122.9(2) . . ?
C12 C5 C6 118.4(2) . . ?
C4 C5 C6 118.5(2) . . ?
C11 C6 C7 118.1(2) . . ?
C11 C6 C5 122.5(2) . . ?
C7 C6 C5 119.4(2) . . ?
C8 C7 C6 121.0(3) . . ?
C7 C8 C9 119.9(3) . . ?
C10 C9 C8 119.6(3) . . ?
C9 C10 C11 120.8(3) . . ?
C10 C11 C6 120.6(3) . . ?
C5 C12 N2 126.1(2) . . ?
C5 C12 C13 123.7(2) . . ?
N2 C12 C13 110.1(2) . . ?
C14 C13 C12 107.3(2) . . ?
C13 C14 C15 107.1(2) . . ?
N2 C15 C16 125.4(2) . . ?
N2 C15 C14 110.6(2) . . ?
C16 C15 C14 124.0(2) . . ?
C15 C16 C23 122.6(2) . . ?
C15 C16 C17 118.7(2) . . ?
C23 C16 C17 118.7(2) . . ?
C22 C17 C18 118.3(2) . . ?
C22 C17 C16 119.9(2) . . ?
C18 C17 C16 121.8(2) . . ?
C19 C18 C17 120.6(2) . . ?
C18 C19 C20 120.7(3) . . ?
C19 C20 C21 119.3(3) . . ?
C20 C21 C22 120.3(3) . . ?
C21 C22 C17 120.7(2) . . ?
N3 C23 C16 126.4(2) . . ?
N3 C23 C24 110.5(2) . . ?
C16 C23 C24 123.1(2) . . ?
C25 C24 C23 107.2(2) . . ?
C24 C25 C26 107.0(2) . . ?
N3 C26 C27 125.8(2) . . ?
N3 C26 C25 110.7(2) . . ?
C27 C26 C25 123.4(2) . . ?
C34 C27 C26 120.4(2) . . ?
C34 C27 C28 120.9(2) . . ?
C26 C27 C28 118.7(2) . . ?
C29 C28 C33 118.7(3) . . ?
C29 C28 C27 120.8(2) . . ?
C33 C28 C27 120.5(2) . . ?
C30 C29 C28 120.6(3) . . ?
C31 C30 C29 120.3(3) . . ?
C32 C31 C30 119.6(3) . . ?
C31 C32 C33 120.2(3) . . ?
C28 C33 C32 120.6(2) . . ?
C27 C34 C35 127.9(2) . . ?
C27 C34 N4 122.3(2) . . ?
C35 C34 N4 109.7(2) . . ?
C34 C35 C36 104.3(2) . . ?
C34 C35 Co1 127.61(18) . . ?
C36 C35 Co1 128.03(19) . . ?
C38 C36 C35 126.6(2) . . ?
C38 C36 C37 123.9(2) . . ?
C35 C36 C37 109.4(2) . . ?
N4 C37 C36 108.2(2) . . ?
C1 C38 C36 121.2(2) . . ?
C1 C38 C39 119.2(2) . . ?
C36 C38 C39 119.6(2) . . ?
C40 C39 C44 119.3(2) . . ?
C40 C39 C38 119.0(2) . . ?
C44 C39 C38 121.7(2) . . ?
C39 C40 C41 120.3(3) . . ?
C42 C41 C40 119.8(3) . . ?
C41 C42 C43 120.6(3) . . ?
C42 C43 C44 119.5(2) . . ?
C39 C44 C43 120.5(2) . . ?
N5 C45 C46 123.0(3) . . ?
C47 C46 C45 118.9(3) . . ?
C48 C47 C46 118.7(3) . . ?
C47 C48 C49 118.6(3) . . ?
N5 C49 C48 123.5(3) . . ?
N6 C50 C87 126.1(2) . . ?
N6 C50 C51 110.5(2) . . ?
C87 C50 C51 123.4(2) . . ?
C52 C51 C50 106.9(2) . . ?
C51 C52 C53 107.0(2) . . ?
N6 C53 C54 126.3(2) . . ?
N6 C53 C52 110.9(2) . . ?
C54 C53 C52 122.8(2) . . ?
C61 C54 C53 121.9(2) . . ?
C61 C54 C55 119.6(2) . . ?
C53 C54 C55 118.3(2) . . ?
C56 C55 C60 118.2(3) . . ?
C56 C55 C54 121.9(2) . . ?
C60 C55 C54 119.9(2) . . ?
C55 C56 C57 120.4(3) . . ?
C58 C57 C56 120.5(3) . . ?
C59 C58 C57 119.5(3) . . ?
C60 C59 C58 120.1(3) . . ?
C59 C60 C55 121.2(3) . . ?
N7A C61 C54 130.7(5) . . ?
N7A C61 C62 106.4(5) . . ?
C54 C61 C62 122.6(2) . . ?
N7A C61 C84B 6.3(8) . . ?
C54 C61 C84B 124.5(4) . . ?
C62 C61 C84B 112.7(4) . . ?
N9B C62 C63A 11.0(7) . . ?
N9B C62 C61 104.8(3) . . ?
C63A C62 C61 115.0(6) . . ?
N7A C64 N9B 104.6(6) . . ?
N7A C64 C65 129.3(5) . . ?
N9B C64 C65 125.9(4) . . ?
N7A C64 C84B 5.6(8) . . ?
N9B C64 C84B 110.2(4) . . ?
C65 C64 C84B 123.8(4) . . ?
N7A C64 C63A 109.1(8) . . ?
N9B C64 C63A 5.7(7) . . ?
C65 C64 C63A 121.2(6) . . ?
C84B C64 C63A 114.7(6) . . ?
C72 C65 C64 122.2(2) . . ?
C72 C65 C66 118.3(2) . . ?
C64 C65 C66 119.4(2) . . ?
C67 C66 C71 118.6(2) . . ?
C67 C66 C65 120.5(2) . . ?
C71 C66 C65 120.9(2) . . ?
C66 C67 C68 120.8(3) . . ?
C69 C68 C67 119.9(3) . . ?
C68 C69 C70 119.9(3) . . ?
C69 C70 C71 120.7(3) . . ?
C70 C71 C66 120.1(3) . . ?
C65 C72 N8 126.3(2) . . ?
C65 C72 C73 123.5(2) . . ?
N8 C72 C73 110.2(2) . . ?
C74 C73 C72 107.2(2) . . ?
C73 C74 C75 107.3(2) . . ?
N8 C75 C76 126.4(2) . . ?
N8 C75 C74 110.2(2) . . ?
C76 C75 C74 123.4(2) . . ?
C75 C76 C83 121.9(2) . . ?
C75 C76 C77 119.1(2) . . ?
C83 C76 C77 118.6(2) . . ?
C82 C77 C78 118.8(3) . . ?
C82 C77 C76 121.7(2) . . ?
C78 C77 C76 119.5(2) . . ?
C79 C78 C77 120.6(3) . . ?
C78 C79 C80 120.1(3) . . ?
C81 C80 C79 119.8(3) . . ?
C80 C81 C82 120.3(3) . . ?
C77 C82 C81 120.4(3) . . ?
C84A C83 C76 126.1(7) . . ?
C84A C83 C86 110.7(7) . . ?
C76 C83 C86 123.1(2) . . ?
C84A C83 N7B 4.7(7) . . ?
C76 C83 N7B 126.6(3) . . ?
C86 C83 N7B 109.8(3) . . ?
C83 C84A C85 109.7(10) . . ?
C83 C84A Co2 132.0(9) . . ?
C85 C84A Co2 117.7(7) . . ?
C85 N7B C83 101.9(4) . . ?
C85 N7B Co2 132.6(4) . . ?
C83 N7B Co2 125.4(4) . . ?
N9A C85 N7B 109.2(6) . . ?
N9A C85 C87 126.2(6) . . ?
N7B C85 C87 124.3(3) . . ?
N9A C85 C84A 100.0(8) . . ?
N7B C85 C84A 10.0(7) . . ?
C87 C85 C84A 133.8(6) . . ?
N9A C85 C63B 6.1(8) . . ?
N7B C85 C63B 115.1(4) . . ?
C87 C85 C63B 120.4(4) . . ?
C84A C85 C63B 105.8(6) . . ?
N9A C86 C63B 7.6(8) . . ?
N9A C86 C83 103.0(6) . . ?
C63B C86 C83 110.5(4) . . ?
C85 C87 C50 121.0(2) . . ?
C85 C87 C88 119.1(2) . . ?
C50 C87 C88 119.9(2) . . ?
C93 C88 C89 118.6(2) . . ?
C93 C88 C87 120.7(2) . . ?
C89 C88 C87 120.7(2) . . ?
C90 C89 C88 120.7(3) . . ?
C91 C90 C89 120.2(3) . . ?
C90 C91 C92 119.8(3) . . ?
C91 C92 C93 120.1(3) . . ?
C92 C93 C88 120.7(3) . . ?
N10 C94 C95 123.1(3) . . ?
C96 C95 C94 118.7(3) . . ?
C100 C99 N11 120.0 . . ?
C99 C100 C101 120.0 . . ?
C102 C101 C100 120.0 . . ?
C103 C102 C101 120.0 . . ?
N11 C103 C102 120.0 . . ?
C103 N11 C99 120.0 . . ?
N10 C98 C97 123.7(3) . . ?
C105 C104 N12 120.0 . . ?
C106 C105 C104 120.0 . . ?
C105 C106 C107 120.0 . . ?
C108 C107 C106 120.0 . . ?
C107 C108 N12 120.0 . . ?
C108 N12 C104 120.0 . . ?
C96 C97 C98 118.9(3) . . ?
C110 C109 N13 120.0 . . ?
C109 C110 C111 120.0 . . ?
C110 C111 C112 120.0 . . ?
C111 C112 C113 120.0 . . ?
C112 C113 N13 120.0 . . ?
C113 N13 C109 120.0 . . ?
C97 C96 C95 118.6(3) . . ?
C115 C114 N14 120.0 . . ?
C114 C115 C116 120.0 . . ?
C117 C116 C115 120.0 . . ?
C116 C117 C118 120.0 . . ?
N14 C118 C117 120.0 . . ?
C118 N14 C114 120.0 . . ?
C62 C63A C64 97.2(8) . . ?
C86 C63B C85 102.7(5) . . ?
C35 Co1 N2 174.23(9) . . ?
C35 Co1 N1 89.43(9) . . ?
N2 Co1 N1 90.42(9) . . ?
C35 Co1 N3 89.22(9) . . ?
N2 Co1 N3 89.90(9) . . ?
N1 Co1 N3 169.62(8) . . ?
C35 Co1 N5 94.76(9) . . ?
N2 Co1 N5 91.02(8) . . ?
N1 Co1 N5 91.32(8) . . ?
N3 Co1 N5 99.04(8) . . ?
C84B Co2 N7B 172.6(3) . . ?
C84B Co2 N8 89.7(3) . . ?
N7B Co2 N8 91.63(17) . . ?
C84B Co2 N6 89.9(3) . . ?
N7B Co2 N6 87.35(17) . . ?
N8 Co2 N6 168.71(8) . . ?
C84B Co2 C84A 174.5(4) . . ?
N7B Co2 C84A 6.5(5) . . ?
N8 Co2 C84A 86.2(4) . . ?
N6 Co2 C84A 93.4(4) . . ?
C84B Co2 N7A 0.3(6) . . ?
N7B Co2 N7A 172.7(3) . . ?
N8 Co2 N7A 89.3(3) . . ?
N6 Co2 N7A 90.3(3) . . ?
C84A Co2 N7A 174.3(5) . . ?
C84B Co2 N10 93.6(2) . . ?
N7B Co2 N10 93.64(17) . . ?
N8 Co2 N10 92.06(8) . . ?
N6 Co2 N10 99.23(8) . . ?
C84A Co2 N10 90.2(3) . . ?
N7A Co2 N10 93.5(3) . . ?
C4 N1 C1 104.8(2) . . ?
C4 N1 Co1 126.55(16) . . ?
C1 N1 Co1 128.50(17) . . ?
C15 N2 C12 104.9(2) . . ?
C15 N2 Co1 128.07(17) . . ?
C12 N2 Co1 126.85(17) . . ?
C23 N3 C26 104.5(2) . . ?
C23 N3 Co1 126.91(17) . . ?
C26 N3 Co1 128.32(17) . . ?
C37 N4 C34 108.4(2) . . ?
C49 N5 C45 117.2(2) . . ?
C49 N5 Co1 121.57(18) . . ?
C45 N5 Co1 120.79(17) . . ?
C53 N6 C50 104.7(2) . . ?
C53 N6 Co2 127.13(18) . . ?
C50 N6 Co2 127.95(18) . . ?
C61 N7A C64 112.1(8) . . ?
C61 N7A Co2 123.0(7) . . ?
C64 N7A Co2 124.9(8) . . ?
C61 C84B C64 100.2(5) . . ?
C61 C84B Co2 129.7(5) . . ?
C64 C84B Co2 130.1(5) . . ?
C75 N8 C72 105.1(2) . . ?
C75 N8 Co2 127.32(17) . . ?
C72 N8 Co2 127.61(17) . . ?
C94 N10 C98 117.0(2) . . ?
C94 N10 Co2 121.14(17) . . ?
C98 N10 Co2 121.32(17) . . ?
C86 N9A C85 116.1(10) . . ?
C62 N9B C64 111.9(4) . . ?

loop_
_geom_bond_atom_site_label_1
_geom_bond_atom_site_label_2
_geom_bond_distance
_geom_bond_site_symmetry_2
_geom_bond_publ_flag
C1 C38 1.382(4) . ?
C1 N1 1.395(3) . ?
C1 C2 1.441(3) . ?
C2 C3 1.347(4) . ?
C3 C4 1.448(3) . ?
C4 N1 1.384(3) . ?
C4 C5 1.398(4) . ?
C5 C12 1.388(3) . ?
C5 C6 1.495(4) . ?
C6 C11 1.391(4) . ?
C6 C7 1.403(4) . ?
C7 C8 1.385(4) . ?
C8 C9 1.386(4) . ?
C9 C10 1.379(4) . ?
C10 C11 1.385(4) . ?
C12 N2 1.390(3) . ?
C12 C13 1.440(4) . ?
C13 C14 1.352(4) . ?
C14 C15 1.435(4) . ?
C15 N2 1.388(3) . ?
C15 C16 1.395(4) . ?
C16 C23 1.400(4) . ?
C16 C17 1.498(3) . ?
C17 C22 1.397(4) . ?
C17 C18 1.397(4) . ?
C18 C19 1.383(4) . ?
C19 C20 1.384(4) . ?
C20 C21 1.385(4) . ?
C21 C22 1.391(4) . ?
C23 N3 1.383(3) . ?
C23 C24 1.434(4) . ?
C24 C25 1.352(4) . ?
C25 C26 1.430(4) . ?
C26 N3 1.389(3) . ?
C26 C27 1.390(4) . ?
C27 C34 1.386(4) . ?
C27 C28 1.501(4) . ?
C28 C29 1.386(4) . ?
C28 C33 1.387(4) . ?
C29 C30 1.384(4) . ?
C30 C31 1.382(4) . ?
C31 C32 1.376(4) . ?
C32 C33 1.388(4) . ?
C34 C35 1.404(4) . ?
C34 N4 1.417(3) . ?
C35 C36 1.410(3) . ?
C35 Co1 1.938(2) . ?
C36 C38 1.409(4) . ?
C36 C37 1.423(4) . ?
C37 N4 1.328(3) . ?
C38 C39 1.491(3) . ?
C39 C40 1.385(4) . ?
C39 C44 1.386(4) . ?
C40 C41 1.392(4) . ?
C41 C42 1.378(4) . ?
C42 C43 1.380(4) . ?
C43 C44 1.395(4) . ?
C45 N5 1.344(3) . ?
C45 C46 1.384(4) . ?
C46 C47 1.382(4) . ?
C47 C48 1.379(4) . ?
C48 C49 1.388(4) . ?
C49 N5 1.334(3) . ?
C50 N6 1.389(3) . ?
C50 C87 1.396(4) . ?
C50 C51 1.441(4) . ?
C51 C52 1.353(4) . ?
C52 C53 1.437(4) . ?
C53 N6 1.381(3) . ?
C53 C54 1.392(4) . ?
C54 C61 1.391(4) . ?
C54 C55 1.504(4) . ?
C55 C56 1.379(4) . ?
C55 C60 1.394(4) . ?
C56 C57 1.389(4) . ?
C57 C58 1.376(4) . ?
C58 C59 1.374(4) . ?
C59 C60 1.374(4) . ?
C61 N7A 1.336(12) . ?
C61 C62 1.425(4) . ?
C61 C84B 1.433(8) . ?
C62 N9B 1.326(7) . ?
C62 C63A 1.383(16) . ?
C64 N7A 1.327(12) . ?
C64 N9B 1.380(6) . ?
C64 C65 1.403(3) . ?
C64 C84B 1.446(8) . ?
C64 C63A 1.599(14) . ?
C65 C72 1.382(4) . ?
C65 C66 1.493(4) . ?
C66 C67 1.392(4) . ?
C66 C71 1.398(4) . ?
C67 C68 1.392(4) . ?
C68 C69 1.377(4) . ?
C69 C70 1.378(4) . ?
C70 C71 1.386(4) . ?
C72 N8 1.390(3) . ?
C72 C73 1.444(4) . ?
C73 C74 1.348(4) . ?
C74 C75 1.445(3) . ?
C75 N8 1.386(3) . ?
C75 C76 1.389(4) . ?
C76 C83 1.397(4) . ?
C76 C77 1.495(4) . ?
C77 C82 1.391(4) . ?
C77 C78 1.394(4) . ?
C78 C79 1.387(4) . ?
C79 C80 1.389(5) . ?
C80 C81 1.378(4) . ?
C81 C82 1.394(4) . ?
C83 C84A 1.231(13) . ?
C83 C86 1.423(4) . ?
C83 N7B 1.469(6) . ?
C84A C85 1.460(14) . ?
C84A Co2 2.053(13) . ?
N7B C85 1.369(7) . ?
N7B Co2 1.921(6) . ?
C85 N9A 1.347(13) . ?
C85 C87 1.393(4) . ?
C85 C63B 1.479(8) . ?
C86 N9A 1.285(14) . ?
C86 C63B 1.379(8) . ?
C87 C88 1.502(4) . ?
C88 C93 1.390(4) . ?
C88 C89 1.393(4) . ?
C89 C90 1.385(4) . ?
C90 C91 1.381(4) . ?
C91 C92 1.383(4) . ?
C92 C93 1.388(4) . ?
C94 N10 1.339(3) . ?
C94 C95 1.390(4) . ?
C95 C96 1.385(4) . ?
C99 C100 1.3900 . ?
C99 N11 1.3900 . ?
C100 C101 1.3900 . ?
C101 C102 1.3900 . ?
C102 C103 1.3900 . ?
C103 N11 1.3900 . ?
C98 N10 1.340(3) . ?
C98 C97 1.379(4) . ?
C104 C105 1.3900 . ?
C104 N12 1.3900 . ?
C105 C106 1.3900 . ?
C106 C107 1.3900 . ?
C107 C108 1.3900 . ?
C108 N12 1.3900 . ?
C97 C96 1.377(4) . ?
C109 C110 1.3900 . ?
C109 N13 1.3900 . ?
C110 C111 1.3900 . ?
C111 C112 1.3900 . ?
C112 C113 1.3900 . ?
C113 N13 1.3900 . ?
C114 C115 1.3900 . ?
C114 N14 1.3900 . ?
C115 C116 1.3900 . ?
C116 C117 1.3900 . ?
C117 C118 1.3900 . ?
C118 N14 1.3900 . ?
Co1 N2 1.980(2) . ?
Co1 N1 1.993(2) . ?
Co1 N3 1.994(2) . ?
Co1 N5 2.167(2) . ?
Co2 C84B 1.891(7) . ?
Co2 N8 1.997(2) . ?
Co2 N6 1.999(2) . ?
Co2 N7A 2.070(11) . ?
Co2 N10 2.162(2) . ?
